data_7223645
loop_
_publ_author_name
'Yao, Peng-Fei'
'Liu, Han-Fu'
'Huang, Fu-Ping'
'Feng, Fang-lin'
'Qin, Xiao-Huan'
'Huang, Mei-Li'
'Yu, Qing'
'Bian, He-Dong'

_publ_section_title
;
 A family of Zn(ii)/Cd(ii) halide systems incorporating
 5,5&#x2032;-di(pyridin-2-yl)-3,3&#x2032;-bi(1,2,4-triazole)
;
_journal_issue 6
_journal_name_full CrystEngComm
_journal_page_first 938
_journal_paper_doi 10.1039/C5CE02236C
_journal_volume 18
_journal_year 2016
_chemical_formula_moiety 'C28 H20 Cl4 N16 O Zn3'
_chemical_formula_sum 'C28 H20 Cl4 N16 O Zn3'
_chemical_formula_weight 934.51
_chemical_name_systematic
;
 ? 
;
_space_group_crystal_system triclinic
_space_group_IT_number 2
_space_group_name_Hall '-P 1'
_space_group_name_H-M_alt 'P -1'
_symmetry_space_group_name_Hall '-P 1'
_symmetry_space_group_name_H-M 'P -1'
_atom_sites_solution_hydrogens geom
_atom_sites_solution_primary heavy
_atom_sites_solution_secondary difmap
_audit_creation_date 2015-09-28
_audit_creation_method
;
  Olex2 1.2-ac2
  (compiled 2012.03.06 svn.r2239, GUI svn.r4109)
;
_audit_update_record
;
2015-11-17 deposited with the CCDC.
2015-12-30 downloaded from the CCDC.
;
_cell_angle_alpha 80.597(4)
_cell_angle_beta 84.851(4)
_cell_angle_gamma 88.345(4)
_cell_formula_units_Z 2
_cell_length_a 9.8308(5)
_cell_length_b 12.7386(5)
_cell_length_c 14.0472(6)
_cell_measurement_reflns_used 3000
_cell_measurement_temperature 293(2)
_cell_measurement_theta_max 28.8381
_cell_measurement_theta_min 2.9448
_cell_volume 1728.32(14)
_computing_cell_refinement
;
CrysAlisPro, Agilent Technologies,
Version 1.171.35.21 (release 20-01-2012 CrysAlis171 .NET)
(compiled Jan 23 2012,18:06:46)
;
_computing_data_collection
;
CrysAlisPro, Agilent Technologies,
Version 1.171.35.21 (release 20-01-2012 CrysAlis171 .NET)
(compiled Jan 23 2012,18:06:46)
;
_computing_data_reduction
;
CrysAlisPro, Agilent Technologies,
Version 1.171.35.21 (release 20-01-2012 CrysAlis171 .NET)
(compiled Jan 23 2012,18:06:46)
;
_computing_molecular_graphics
;
O. V. Dolomanov, L. J. Bourhis, R. J. Gildea, J. A. K. Howard and H. Puschmann,
OLEX2: a complete structure solution, refinement and analysis program.
J. Appl. Cryst. (2009). 42, 339-341.
;
_computing_publication_material
;
O. V. Dolomanov, L. J. Bourhis, R. J. Gildea, J. A. K. Howard and H. Puschmann,
OLEX2: a complete structure solution, refinement and analysis program.
J. Appl. Cryst. (2009). 42, 339-341.
;
_computing_structure_refinement
;
XL, G.M. Sheldrick, Acta Cryst.
(2008). A64, 112-122
;
_computing_structure_solution
;
XS, G.M. Sheldrick, Acta Cryst.
(2008). A64, 112-122
;
_diffrn_ambient_temperature 293(2)
_diffrn_detector_area_resol_mean 16.1623
_diffrn_measured_fraction_theta_full 0.999
_diffrn_measured_fraction_theta_max 0.999
_diffrn_measurement_details
;
  1 omega  -22.00   33.00   1.0000   20.0000
omega____ theta____ kappa____ phi______ frames
    -      -17.6427   57.0000 -120.0000 55

  2 omega  -24.00    8.00   1.0000   20.0000
omega____ theta____ kappa____ phi______ frames
    -      -17.6427  -77.0000    0.0000 32

  3 omega  -39.00    4.00   1.0000   20.0000
omega____ theta____ kappa____ phi______ frames
    -      -17.6427  -57.0000 -120.0000 43

  4 omega  -29.00   50.00   1.0000   20.0000
omega____ theta____ kappa____ phi______ frames
    -      -17.6427   57.0000    0.0000 79

  5 omega  -46.00  -21.00   1.0000   20.0000
omega____ theta____ kappa____ phi______ frames
    -      -17.6427   77.0000 -120.0000 25

  6 omega   15.00   44.00   1.0000   20.0000
omega____ theta____ kappa____ phi______ frames
    -      -17.6427   77.0000 -120.0000 29

  7 omega  -88.00   12.00   1.0000   20.0000
omega____ theta____ kappa____ phi______ frames
    -      -17.6427  -77.0000  120.0000 100

  8 omega   35.00   95.00   1.0000   20.0000
omega____ theta____ kappa____ phi______ frames
    -       18.8146  178.0000 -150.0000 60
;
_diffrn_measurement_device_type 'SuperNova, Single source at offset), Eos'
_diffrn_measurement_method '\w scans'
_diffrn_orient_matrix_UB_11 0.0146715000
_diffrn_orient_matrix_UB_12 0.0265148000
_diffrn_orient_matrix_UB_13 -0.0481549000
_diffrn_orient_matrix_UB_21 -0.0708643000
_diffrn_orient_matrix_UB_22 0.0038873000
_diffrn_orient_matrix_UB_23 -0.0062632000
_diffrn_orient_matrix_UB_31 -0.0034760000
_diffrn_orient_matrix_UB_32 0.0496784000
_diffrn_orient_matrix_UB_33 0.0167649000
_diffrn_radiation_monochromator mirror
_diffrn_radiation_type 'Mo K\a'
_diffrn_radiation_wavelength 0.7107
_diffrn_reflns_av_R_equivalents 0.0631
_diffrn_reflns_av_unetI/netI 0.1173
_diffrn_reflns_limit_h_max 12
_diffrn_reflns_limit_h_min -12
_diffrn_reflns_limit_k_max 15
_diffrn_reflns_limit_k_min -15
_diffrn_reflns_limit_l_max 17
_diffrn_reflns_limit_l_min -17
_diffrn_reflns_number 14314
_diffrn_reflns_theta_full 26.37
_diffrn_reflns_theta_max 26.37
_diffrn_reflns_theta_min 2.95
_diffrn_source 'SuperNova (Mo) X-ray Source'
_exptl_absorpt_coefficient_mu 2.427
_exptl_absorpt_correction_T_max 1.00000
_exptl_absorpt_correction_T_min 0.66077
_exptl_absorpt_correction_type multi-scan
_exptl_absorpt_process_details
;
CrysAlisPro, Agilent Technologies,
Version 1.171.35.21 (release 20-01-2012 CrysAlis171 .NET)
(compiled Jan 23 2012,18:06:46)
Empirical absorption correction using spherical harmonics,
 implemented in SCALE3 ABSPACK scaling algorithm.
;
_exptl_crystal_colour colourless
_exptl_crystal_density_diffrn 1.796
_exptl_crystal_density_method 'not measured'
_exptl_crystal_description block
_exptl_crystal_F_000 932
_exptl_crystal_size_max 0.41
_exptl_crystal_size_mid 0.23
_exptl_crystal_size_min 0.12
_refine_diff_density_max 0.504
_refine_diff_density_min -0.552
_refine_diff_density_rms 0.103
_refine_ls_extinction_method none
_refine_ls_goodness_of_fit_ref 0.973
_refine_ls_hydrogen_treatment mixed
_refine_ls_matrix_type full
_refine_ls_number_parameters 475
_refine_ls_number_reflns 7085
_refine_ls_number_restraints 4
_refine_ls_restrained_S_all 0.973
_refine_ls_R_factor_all 0.1083
_refine_ls_R_factor_gt 0.0575
_refine_ls_shift/su_max 0.001
_refine_ls_shift/su_mean 0.000
_refine_ls_structure_factor_coef Fsqd
_refine_ls_weighting_details 'calc w=1/[\s^2^(Fo^2^)+(0.0108P)^2^+0.0000P] where P=(Fo^2^+2Fc^2^)/3'
_refine_ls_weighting_scheme calc
_refine_ls_wR_factor_gt 0.0753
_refine_ls_wR_factor_ref 0.0917
_reflns_number_gt 4342
_reflns_number_total 7085
_reflns_threshold_expression >2sigma(I)
_cod_data_source_file c5ce02236c2.cif
_cod_data_source_block 0326-ypf-021
_cod_depositor_comments 'Adding full bibliography for 7223645--7223650.cif.'
_cod_original_cell_volume 1728.32(13)
_cod_database_code 7223645
_reflns_odcompleteness_completeness 99.86
_reflns_odcompleteness_iscentric 1
_reflns_odcompleteness_theta 26.32

loop_
_space_group_symop_id
_space_group_symop_operation_xyz
1 'x, y, z'
2 '-x, -y, -z'

loop_
_atom_site_label
_atom_site_type_symbol
_atom_site_fract_x
_atom_site_fract_y
_atom_site_fract_z
_atom_site_U_iso_or_equiv
_atom_site_adp_type
_atom_site_occupancy
_atom_site_symmetry_multiplicity
_atom_site_calc_flag
_atom_site_refinement_flags
Zn1 Zn 0.01860(7) 0.12227(5) 0.24984(5) 0.04022(19) Uani 1 1 d .
Zn2 Zn 0.43415(6) 0.24961(4) 0.53615(4) 0.02982(16) Uani 1 1 d D
Zn3 Zn 0.69600(7) 0.32742(4) 0.89749(4) 0.03562(18) Uani 1 1 d .
Cl1 Cl 0.15501(17) 0.19239(13) 0.12403(12) 0.0735(6) Uani 1 1 d .
Cl2 Cl -0.09152(15) 0.24971(10) 0.32000(10) 0.0496(4) Uani 1 1 d .
Cl3 Cl 0.54790(15) 0.20735(10) 0.97833(10) 0.0427(4) Uani 1 1 d .
Cl4 Cl 0.87382(16) 0.26464(12) 0.82012(12) 0.0608(5) Uani 1 1 d .
O1 O 0.6002(4) 0.2616(2) 0.4441(3) 0.0452(11) Uani 1 1 d D
H1A H 0.649(4) 0.2091(15) 0.431(3) 0.068 Uiso 1 1 d D
H1B H 0.619(4) 0.3174(17) 0.404(3) 0.068 Uiso 1 1 d D
N1 N 0.5096(4) 0.1211(3) 0.6425(3) 0.0276(10) Uani 1 1 d .
N2 N 0.2861(4) -0.0501(3) 0.5443(3) 0.0254(10) Uani 1 1 d .
N3 N 0.3295(4) 0.1233(3) 0.5105(3) 0.0253(10) Uani 1 1 d .
N4 N 0.2385(4) 0.1057(3) 0.4484(3) 0.0287(10) Uani 1 1 d .
N5 N 0.0541(4) -0.0128(3) 0.3463(3) 0.0247(10) Uani 1 1 d .
N6 N 0.0751(4) -0.1510(3) 0.4562(3) 0.0314(11) Uani 1 1 d .
H6 H 0.1025 -0.1911 0.5064 0.038 Uiso 1 1 calc R
N7 N -0.0168(4) -0.1809(3) 0.3999(3) 0.0328(11) Uani 1 1 d .
N8 N -0.1087(5) 0.0163(3) 0.2003(3) 0.0426(12) Uani 1 1 d .
N9 N 0.3011(4) 0.3736(3) 0.4657(3) 0.0322(11) Uani 1 1 d .
N10 N 0.4327(4) 0.3612(3) 0.6246(3) 0.0299(11) Uani 1 1 d .
N11 N 0.4970(4) 0.3764(3) 0.7039(3) 0.0306(11) Uani 1 1 d .
N12 N 0.3855(4) 0.5293(3) 0.6477(3) 0.0270(10) Uani 1 1 d .
N13 N 0.6049(4) 0.4717(3) 0.8534(3) 0.0269(10) Uani 1 1 d .
N14 N 0.4880(5) 0.6222(3) 0.8056(3) 0.0405(12) Uani 1 1 d .
N15 N 0.5591(5) 0.6316(3) 0.8820(3) 0.0416(13) Uani 1 1 d .
H15 H 0.5592 0.6877 0.9086 0.050 Uiso 1 1 calc R
N16 N 0.7679(4) 0.4178(3) 0.9983(3) 0.0369(11) Uani 1 1 d .
C1 C 0.5965(5) 0.1259(4) 0.7091(4) 0.0346(13) Uani 1 1 d .
H1 H 0.6371 0.1908 0.7100 0.041 Uiso 1 1 calc R
C2 C 0.6295(5) 0.0409(4) 0.7763(4) 0.0397(15) Uani 1 1 d .
H2 H 0.6915 0.0474 0.8212 0.048 Uiso 1 1 calc R
C3 C 0.5676(6) -0.0555(4) 0.7752(4) 0.0416(15) Uani 1 1 d .
H3 H 0.5864 -0.1146 0.8207 0.050 Uiso 1 1 calc R
C4 C 0.4783(5) -0.0634(4) 0.7066(3) 0.0350(14) Uani 1 1 d .
H4 H 0.4372 -0.1277 0.7044 0.042 Uiso 1 1 calc R
C5 C 0.4507(5) 0.0272(4) 0.6405(3) 0.0241(12) Uani 1 1 d .
C6 C 0.3560(5) 0.0300(3) 0.5660(3) 0.0233(11) Uani 1 1 d .
C7 C 0.2146(5) 0.0014(4) 0.4712(3) 0.0251(12) Uani 1 1 d .
C8 C 0.1185(5) -0.0517(4) 0.4245(3) 0.0255(12) Uani 1 1 d .
C9 C -0.0256(5) -0.0950(4) 0.3337(4) 0.0266(12) Uani 1 1 d .
C10 C -0.1145(5) -0.0809(4) 0.2546(4) 0.0325(13) Uani 1 1 d .
C11 C -0.1964(6) -0.1613(4) 0.2351(4) 0.0433(15) Uani 1 1 d .
H11 H -0.1994 -0.2278 0.2741 0.052 Uiso 1 1 calc R
C12 C -0.2725(6) -0.1391(5) 0.1565(4) 0.0565(18) Uani 1 1 d .
H12 H -0.3281 -0.1910 0.1418 0.068 Uiso 1 1 calc R
C13 C -0.2666(6) -0.0411(5) 0.1002(5) 0.0628(19) Uani 1 1 d .
H13 H -0.3173 -0.0258 0.0467 0.075 Uiso 1 1 calc R
C14 C -0.1839(6) 0.0353(5) 0.1239(4) 0.0581(19) Uani 1 1 d .
H14 H -0.1804 0.1022 0.0856 0.070 Uiso 1 1 calc R
C15 C 0.2294(6) 0.3713(4) 0.3902(4) 0.0417(15) Uani 1 1 d .
H15A H 0.2356 0.3112 0.3602 0.050 Uiso 1 1 calc R
C16 C 0.1454(6) 0.4558(4) 0.3543(4) 0.0527(17) Uani 1 1 d .
H16 H 0.0971 0.4523 0.3009 0.063 Uiso 1 1 calc R
C17 C 0.1350(6) 0.5439(4) 0.3987(4) 0.0504(17) Uani 1 1 d .
H17 H 0.0797 0.6012 0.3756 0.060 Uiso 1 1 calc R
C18 C 0.2065(6) 0.5471(4) 0.4777(4) 0.0399(15) Uani 1 1 d .
H18 H 0.1999 0.6062 0.5091 0.048 Uiso 1 1 calc R
C19 C 0.2888(5) 0.4607(3) 0.5097(3) 0.0263(12) Uani 1 1 d .
C20 C 0.3679(5) 0.4538(4) 0.5938(3) 0.0259(12) Uani 1 1 d .
C21 C 0.4667(5) 0.4775(4) 0.7139(3) 0.0274(12) Uani 1 1 d .
C22 C 0.5174(5) 0.5240(3) 0.7902(3) 0.0260(12) Uani 1 1 d .
C23 C 0.6290(5) 0.5425(4) 0.9104(4) 0.0297(13) Uani 1 1 d .
C24 C 0.7194(5) 0.5179(4) 0.9883(3) 0.0309(13) Uani 1 1 d .
C25 C 0.7556(6) 0.5901(4) 1.0459(4) 0.0413(15) Uani 1 1 d .
H25 H 0.7193 0.6589 1.0383 0.050 Uiso 1 1 calc R
C26 C 0.8456(7) 0.5573(4) 1.1142(4) 0.0559(18) Uani 1 1 d .
H26 H 0.8714 0.6039 1.1537 0.067 Uiso 1 1 calc R
C27 C 0.8975(6) 0.4554(5) 1.1238(4) 0.060(2) Uani 1 1 d .
H27 H 0.9597 0.4321 1.1692 0.072 Uiso 1 1 calc R
C28 C 0.8552(6) 0.3873(4) 1.0643(4) 0.0525(18) Uani 1 1 d .
H28 H 0.8895 0.3179 1.0712 0.063 Uiso 1 1 calc R

loop_
_atom_site_aniso_label
_atom_site_aniso_U_11
_atom_site_aniso_U_22
_atom_site_aniso_U_33
_atom_site_aniso_U_23
_atom_site_aniso_U_13
_atom_site_aniso_U_12
Zn1 0.0389(4) 0.0404(4) 0.0405(4) 0.0007(3) -0.0111(3) -0.0032(3)
Zn2 0.0345(4) 0.0243(3) 0.0334(4) -0.0079(3) -0.0121(3) -0.0007(3)
Zn3 0.0370(4) 0.0319(3) 0.0404(4) -0.0099(3) -0.0101(3) 0.0026(3)
Cl1 0.0478(11) 0.0909(13) 0.0661(12) 0.0297(10) 0.0027(9) 0.0021(9)
Cl2 0.0557(11) 0.0422(8) 0.0477(9) 0.0011(7) -0.0040(8) 0.0012(8)
Cl3 0.0502(10) 0.0378(8) 0.0423(9) -0.0115(7) -0.0053(7) -0.0068(7)
Cl4 0.0436(11) 0.0698(11) 0.0728(12) -0.0282(9) -0.0002(9) 0.0122(8)
O1 0.051(3) 0.024(2) 0.056(3) 0.0018(19) 0.007(2) 0.0042(19)
N1 0.030(3) 0.026(2) 0.030(2) -0.0064(19) -0.013(2) -0.002(2)
N2 0.025(3) 0.027(2) 0.026(2) -0.0063(19) -0.005(2) -0.0019(19)
N3 0.028(3) 0.027(2) 0.024(2) -0.0060(19) -0.0147(19) -0.0004(19)
N4 0.032(3) 0.028(2) 0.028(2) -0.0082(19) -0.008(2) -0.003(2)
N5 0.024(2) 0.024(2) 0.028(2) -0.0054(19) -0.0095(19) -0.0060(19)
N6 0.041(3) 0.020(2) 0.035(3) -0.006(2) -0.008(2) -0.001(2)
N7 0.032(3) 0.030(2) 0.041(3) -0.011(2) -0.011(2) -0.006(2)
N8 0.044(3) 0.046(3) 0.040(3) -0.006(2) -0.017(2) -0.002(2)
N9 0.039(3) 0.028(2) 0.033(3) -0.008(2) -0.016(2) -0.003(2)
N10 0.042(3) 0.022(2) 0.028(2) -0.0052(19) -0.013(2) 0.005(2)
N11 0.039(3) 0.026(2) 0.030(3) -0.007(2) -0.017(2) 0.002(2)
N12 0.035(3) 0.022(2) 0.027(2) -0.0051(19) -0.015(2) -0.002(2)
N13 0.035(3) 0.027(2) 0.023(2) -0.0100(19) -0.010(2) 0.000(2)
N14 0.060(4) 0.031(2) 0.037(3) -0.011(2) -0.025(2) 0.001(2)
N15 0.065(4) 0.027(2) 0.041(3) -0.016(2) -0.029(3) 0.006(2)
N16 0.039(3) 0.035(3) 0.038(3) -0.003(2) -0.015(2) -0.006(2)
C1 0.030(3) 0.038(3) 0.040(3) -0.018(3) -0.010(3) -0.002(3)
C2 0.042(4) 0.047(3) 0.031(3) -0.002(3) -0.022(3) 0.002(3)
C3 0.046(4) 0.042(3) 0.036(3) 0.001(3) -0.012(3) 0.003(3)
C4 0.042(4) 0.028(3) 0.034(3) 0.000(3) -0.010(3) -0.004(3)
C5 0.021(3) 0.030(3) 0.024(3) -0.008(2) -0.010(2) 0.000(2)
C6 0.020(3) 0.026(3) 0.024(3) -0.005(2) -0.001(2) 0.001(2)
C7 0.026(3) 0.028(3) 0.023(3) -0.009(2) -0.006(2) -0.001(2)
C8 0.024(3) 0.026(3) 0.029(3) -0.010(2) -0.004(2) 0.006(2)
C9 0.022(3) 0.027(3) 0.035(3) -0.014(2) -0.004(2) 0.001(2)
C10 0.024(3) 0.045(3) 0.033(3) -0.020(3) -0.004(3) 0.005(3)
C11 0.036(4) 0.051(4) 0.053(4) -0.033(3) -0.012(3) 0.000(3)
C12 0.047(4) 0.076(5) 0.062(4) -0.045(4) -0.025(4) 0.004(4)
C13 0.053(5) 0.084(5) 0.061(5) -0.030(4) -0.030(4) 0.012(4)
C14 0.062(5) 0.065(4) 0.054(4) -0.010(3) -0.042(4) 0.003(4)
C15 0.060(4) 0.035(3) 0.035(3) -0.011(3) -0.022(3) -0.007(3)
C16 0.067(5) 0.048(4) 0.048(4) -0.003(3) -0.039(3) -0.004(3)
C17 0.056(4) 0.038(3) 0.063(4) -0.007(3) -0.036(4) 0.010(3)
C18 0.051(4) 0.023(3) 0.050(4) -0.009(3) -0.021(3) 0.003(3)
C19 0.030(3) 0.022(3) 0.030(3) -0.007(2) -0.007(2) -0.007(2)
C20 0.028(3) 0.026(3) 0.024(3) -0.001(2) -0.006(2) -0.002(2)
C21 0.036(3) 0.023(3) 0.025(3) -0.008(2) -0.006(2) -0.001(2)
C22 0.034(3) 0.020(3) 0.023(3) -0.003(2) -0.001(2) 0.002(2)
C23 0.030(3) 0.033(3) 0.028(3) -0.009(2) -0.007(2) 0.000(3)
C24 0.033(3) 0.034(3) 0.025(3) 0.001(3) -0.005(3) -0.007(3)
C25 0.062(4) 0.036(3) 0.030(3) -0.009(3) -0.017(3) -0.007(3)
C26 0.081(5) 0.054(4) 0.037(4) -0.006(3) -0.021(4) -0.030(4)
C27 0.069(5) 0.058(4) 0.057(4) 0.007(4) -0.047(4) -0.025(4)
C28 0.053(4) 0.048(4) 0.057(4) 0.009(3) -0.035(3) -0.012(3)

loop_
_atom_type_symbol
_atom_type_description
_atom_type_scat_dispersion_real
_atom_type_scat_dispersion_imag
_atom_type_scat_source
C C 0.0033 0.0016 'International Tables Vol C Tables 4.2.6.8 and 6.1.1.4'
H H 0.0000 0.0000 'International Tables Vol C Tables 4.2.6.8 and 6.1.1.4'
Cl Cl 0.1484 0.1585 'International Tables Vol C Tables 4.2.6.8 and 6.1.1.4'
N N 0.0061 0.0033 'International Tables Vol C Tables 4.2.6.8 and 6.1.1.4'
O O 0.0106 0.0060 'International Tables Vol C Tables 4.2.6.8 and 6.1.1.4'
Zn Zn 0.2839 1.4301 'International Tables Vol C Tables 4.2.6.8 and 6.1.1.4'

loop_
_geom_angle_atom_site_label_1
_geom_angle_atom_site_label_2
_geom_angle_atom_site_label_3
_geom_angle
Cl1 Zn1 Cl2 110.72(6)
N5 Zn1 Cl1 127.01(12)
N5 Zn1 Cl2 112.88(11)
N5 Zn1 N8 80.47(16)
N8 Zn1 Cl1 106.75(13)
N8 Zn1 Cl2 114.90(13)
O1 Zn2 N1 97.02(14)
O1 Zn2 N3 106.45(16)
O1 Zn2 N9 101.94(14)
O1 Zn2 N10 110.81(16)
N3 Zn2 N1 78.49(14)
N3 Zn2 N9 96.75(15)
N3 Zn2 N10 142.66(16)
N9 Zn2 N1 161.03(15)
N10 Zn2 N1 94.54(14)
N10 Zn2 N9 78.02(15)
Cl4 Zn3 Cl3 116.26(6)
N13 Zn3 Cl3 112.60(12)
N13 Zn3 Cl4 124.18(12)
N13 Zn3 N16 79.90(15)
N16 Zn3 Cl3 108.40(12)
N16 Zn3 Cl4 107.71(13)
Zn2 O1 H1A 124.1(18)
Zn2 O1 H1B 122.9(18)
H1A O1 H1B 111(2)
C1 N1 Zn2 129.0(3)
C1 N1 C5 118.5(4)
C5 N1 Zn2 112.4(3)
C6 N2 C7 101.2(4)
N4 N3 Zn2 136.6(3)
C6 N3 Zn2 115.5(3)
C6 N3 N4 107.9(4)
C7 N4 N3 103.9(4)
C8 N5 Zn1 144.1(3)
C8 N5 C9 103.9(4)
C9 N5 Zn1 111.6(3)
N7 N6 H6 123.9
C8 N6 H6 123.9
C8 N6 N7 112.1(4)
C9 N7 N6 101.8(4)
C10 N8 Zn1 114.0(3)
C10 N8 C14 118.0(5)
C14 N8 Zn1 128.0(4)
C15 N9 Zn2 128.6(3)
C15 N9 C19 118.1(4)
C19 N9 Zn2 113.3(3)
N11 N10 Zn2 137.1(3)
C20 N10 Zn2 115.7(3)
C20 N10 N11 106.4(4)
C21 N11 N10 104.4(4)
C20 N12 C21 101.4(4)
C22 N13 Zn3 143.7(3)
C23 N13 Zn3 111.6(3)
C23 N13 C22 104.4(4)
C22 N14 N15 103.3(4)
N14 N15 H15 124.4
C23 N15 N14 111.2(4)
C23 N15 H15 124.4
C24 N16 Zn3 113.4(3)
C28 N16 Zn3 128.0(4)
C28 N16 C24 118.6(5)
N1 C1 H1 118.1
N1 C1 C2 123.7(5)
C2 C1 H1 118.1
C1 C2 H2 121.1
C1 C2 C3 117.9(5)
C3 C2 H2 121.1
C2 C3 H3 120.1
C4 C3 C2 119.8(5)
C4 C3 H3 120.1
C3 C4 H4 120.7
C3 C4 C5 118.6(5)
C5 C4 H4 120.7
N1 C5 C4 121.5(4)
N1 C5 C6 114.6(4)
C4 C5 C6 123.9(4)
N2 C6 N3 112.5(4)
N2 C6 C5 128.5(4)
N3 C6 C5 119.0(4)
N2 C7 C8 122.7(4)
N4 C7 N2 114.4(4)
N4 C7 C8 122.9(4)
N5 C8 N6 107.9(4)
N5 C8 C7 127.9(4)
N6 C8 C7 124.2(4)
N5 C9 C10 119.8(4)
N7 C9 N5 114.2(4)
N7 C9 C10 126.0(5)
N8 C10 C9 114.0(5)
N8 C10 C11 122.6(5)
C11 C10 C9 123.5(5)
C10 C11 H11 121.0
C12 C11 C10 117.9(5)
C12 C11 H11 121.0
C11 C12 H12 119.9
C13 C12 C11 120.1(6)
C13 C12 H12 119.9
C12 C13 H13 120.5
C12 C13 C14 119.0(6)
C14 C13 H13 120.5
N8 C14 C13 122.4(6)
N8 C14 H14 118.8
C13 C14 H14 118.8
N9 C15 H15A 118.8
N9 C15 C16 122.3(5)
C16 C15 H15A 118.8
C15 C16 H16 120.5
C17 C16 C15 119.0(5)
C17 C16 H16 120.5
C16 C17 H17 120.2
C16 C17 C18 119.6(5)
C18 C17 H17 120.2
C17 C18 H18 120.7
C17 C18 C19 118.7(5)
C19 C18 H18 120.7
N9 C19 C18 122.3(5)
N9 C19 C20 113.8(4)
C18 C19 C20 123.9(5)
N10 C20 C19 118.6(4)
N12 C20 N10 113.2(4)
N12 C20 C19 128.1(4)
N11 C21 N12 114.6(4)
N11 C21 C22 121.1(4)
N12 C21 C22 124.4(4)
N13 C22 C21 123.3(4)
N14 C22 N13 112.7(4)
N14 C22 C21 124.0(4)
N13 C23 C24 121.9(4)
N15 C23 N13 108.4(4)
N15 C23 C24 129.8(5)
N16 C24 C23 113.0(5)
N16 C24 C25 122.4(5)
C25 C24 C23 124.6(5)
C24 C25 H25 120.8
C26 C25 C24 118.4(5)
C26 C25 H25 120.8
C25 C26 H26 120.2
C25 C26 C27 119.5(5)
C27 C26 H26 120.2
C26 C27 H27 120.6
C26 C27 C28 118.7(5)
C28 C27 H27 120.6
N16 C28 C27 122.4(5)
N16 C28 H28 118.8
C27 C28 H28 118.8

loop_
_geom_bond_atom_site_label_1
_geom_bond_atom_site_label_2
_geom_bond_distance
Zn1 Cl1 2.2016(16)
Zn1 Cl2 2.2380(15)
Zn1 N5 2.051(3)
Zn1 N8 2.106(4)
Zn2 O1 1.982(3)
Zn2 N1 2.189(4)
Zn2 N3 2.031(4)
Zn2 N9 2.188(4)
Zn2 N10 2.034(4)
Zn3 Cl3 2.2390(14)
Zn3 Cl4 2.1769(15)
Zn3 N13 2.048(4)
Zn3 N16 2.142(4)
O1 H1A 0.845(10)
O1 H1B 0.849(10)
N1 C1 1.332(6)
N1 C5 1.350(5)
N2 C6 1.336(5)
N2 C7 1.365(6)
N3 N4 1.352(5)
N3 C6 1.344(5)
N4 C7 1.338(5)
N5 C8 1.334(6)
N5 C9 1.369(5)
N6 H6 0.8600
N6 N7 1.354(5)
N6 C8 1.339(5)
N7 C9 1.322(5)
N8 C10 1.343(6)
N8 C14 1.343(6)
N9 C15 1.330(6)
N9 C19 1.354(5)
N10 N11 1.372(5)
N10 C20 1.351(5)
N11 C21 1.340(5)
N12 C20 1.341(5)
N12 C21 1.357(6)
N13 C22 1.372(6)
N13 C23 1.339(5)
N14 N15 1.354(5)
N14 C22 1.324(5)
N15 H15 0.8600
N15 C23 1.333(5)
N16 C24 1.338(5)
N16 C28 1.324(6)
C1 H1 0.9300
C1 C2 1.367(6)
C2 H2 0.9300
C2 C3 1.389(6)
C3 H3 0.9300
C3 C4 1.379(7)
C4 H4 0.9300
C4 C5 1.394(6)
C5 C6 1.458(6)
C7 C8 1.440(6)
C9 C10 1.460(7)
C10 C11 1.397(6)
C11 H11 0.9300
C11 C12 1.376(7)
C12 H12 0.9300
C12 C13 1.365(7)
C13 H13 0.9300
C13 C14 1.385(7)
C14 H14 0.9300
C15 H15A 0.9300
C15 C16 1.393(7)
C16 H16 0.9300
C16 C17 1.368(7)
C17 H17 0.9300
C17 C18 1.372(7)
C18 H18 0.9300
C18 C19 1.386(6)
C19 C20 1.462(6)
C21 C22 1.438(6)
C23 C24 1.460(6)
C24 C25 1.394(6)
C25 H25 0.9300
C25 C26 1.370(7)
C26 H26 0.9300
C26 C27 1.372(7)
C27 H27 0.9300
C27 C28 1.395(7)
C28 H28 0.9300

loop_
_geom_torsion_atom_site_label_1
_geom_torsion_atom_site_label_2
_geom_torsion_atom_site_label_3
_geom_torsion_atom_site_label_4
_geom_torsion
Zn1 N5 C8 N6 170.9(4)
Zn1 N5 C8 C7 -7.2(9)
Zn1 N5 C9 N7 -173.8(3)
Zn1 N5 C9 C10 3.8(6)
Zn1 N8 C10 C9 -3.2(5)
Zn1 N8 C10 C11 178.1(4)
Zn1 N8 C14 C13 -178.4(4)
Zn2 N1 C1 C2 175.6(4)
Zn2 N1 C5 C4 -176.0(4)
Zn2 N1 C5 C6 2.8(5)
Zn2 N3 N4 C7 178.4(4)
Zn2 N3 C6 N2 -178.8(3)
Zn2 N3 C6 C5 2.3(6)
Zn2 N9 C15 C16 178.2(4)
Zn2 N9 C19 C18 -178.5(4)
Zn2 N9 C19 C20 0.7(5)
Zn2 N10 N11 C21 168.4(4)
Zn2 N10 C20 N12 -171.6(3)
Zn2 N10 C20 C19 8.9(6)
Zn3 N13 C22 N14 173.4(4)
Zn3 N13 C22 C21 -8.2(9)
Zn3 N13 C23 N15 -175.6(3)
Zn3 N13 C23 C24 4.7(6)
Zn3 N16 C24 C23 -0.2(5)
Zn3 N16 C24 C25 -179.0(4)
Zn3 N16 C28 C27 177.8(4)
Cl1 Zn1 N5 C8 80.4(6)
Cl1 Zn1 N5 C9 -107.9(3)
Cl1 Zn1 N8 C10 130.0(3)
Cl1 Zn1 N8 C14 -51.2(5)
Cl2 Zn1 N5 C8 -62.7(6)
Cl2 Zn1 N5 C9 109.1(3)
Cl2 Zn1 N8 C10 -106.8(3)
Cl2 Zn1 N8 C14 71.9(5)
Cl3 Zn3 N13 C22 -70.5(6)
Cl3 Zn3 N13 C23 102.4(3)
Cl3 Zn3 N16 C24 -108.6(3)
Cl3 Zn3 N16 C28 73.9(5)
Cl4 Zn3 N13 C22 79.0(6)
Cl4 Zn3 N13 C23 -108.1(3)
Cl4 Zn3 N16 C24 124.8(3)
Cl4 Zn3 N16 C28 -52.6(5)
O1 Zn2 N1 C1 77.2(4)
O1 Zn2 N1 C5 -106.8(3)
O1 Zn2 N3 N4 -84.4(5)
O1 Zn2 N3 C6 93.5(3)
O1 Zn2 N9 C15 76.8(5)
O1 Zn2 N9 C19 -106.2(3)
O1 Zn2 N10 N11 -76.1(5)
O1 Zn2 N10 C20 92.2(4)
N1 Zn2 N3 N4 -178.4(5)
N1 Zn2 N3 C6 -0.5(3)
N1 Zn2 N9 C15 -105.8(6)
N1 Zn2 N9 C19 71.2(6)
N1 Zn2 N10 N11 23.2(5)
N1 Zn2 N10 C20 -168.6(3)
N1 C1 C2 C3 -0.6(8)
N1 C5 C6 N2 177.8(4)
N1 C5 C6 N3 -3.5(7)
N2 C7 C8 N5 -172.3(5)
N2 C7 C8 N6 9.9(8)
N3 Zn2 N1 C1 -177.4(5)
N3 Zn2 N1 C5 -1.3(3)
N3 Zn2 N9 C15 -31.6(5)
N3 Zn2 N9 C19 145.4(3)
N3 Zn2 N10 N11 100.1(5)
N3 Zn2 N10 C20 -91.6(4)
N3 N4 C7 N2 -0.5(5)
N3 N4 C7 C8 177.7(4)
N4 N3 C6 N2 -0.3(5)
N4 N3 C6 C5 -179.2(4)
N4 C7 C8 N5 9.7(8)
N4 C7 C8 N6 -168.1(4)
N5 Zn1 N8 C10 4.1(4)
N5 Zn1 N8 C14 -177.2(5)
N5 C9 C10 N8 -0.4(7)
N5 C9 C10 C11 178.3(5)
N6 N7 C9 N5 -0.8(5)
N6 N7 C9 C10 -178.2(5)
N7 N6 C8 N5 0.8(6)
N7 N6 C8 C7 178.9(4)
N7 C9 C10 N8 176.8(5)
N7 C9 C10 C11 -4.5(8)
N8 Zn1 N5 C8 -175.8(6)
N8 Zn1 N5 C9 -4.1(3)
N8 C10 C11 C12 0.6(8)
N9 Zn2 N1 C1 -100.3(6)
N9 Zn2 N1 C5 75.8(6)
N9 Zn2 N3 N4 20.2(5)
N9 Zn2 N3 C6 -161.9(3)
N9 Zn2 N10 N11 -174.5(5)
N9 Zn2 N10 C20 -6.2(3)
N9 C15 C16 C17 -0.7(9)
N9 C19 C20 N10 -6.2(7)
N9 C19 C20 N12 174.4(5)
N10 Zn2 N1 C1 -34.5(4)
N10 Zn2 N1 C5 141.6(3)
N10 Zn2 N3 N4 99.3(5)
N10 Zn2 N3 C6 -82.9(4)
N10 Zn2 N9 C15 -174.1(5)
N10 Zn2 N9 C19 2.9(3)
N10 N11 C21 N12 0.9(6)
N10 N11 C21 C22 -179.6(5)
N11 N10 C20 N12 0.1(6)
N11 N10 C20 C19 -179.4(4)
N11 C21 C22 N13 3.9(8)
N11 C21 C22 N14 -177.9(5)
N12 C21 C22 N13 -176.7(4)
N12 C21 C22 N14 1.5(8)
N13 Zn3 N16 C24 2.0(3)
N13 Zn3 N16 C28 -175.5(5)
N13 C23 C24 N16 -3.1(7)
N13 C23 C24 C25 175.7(5)
N14 N15 C23 N13 -0.3(6)
N14 N15 C23 C24 179.3(5)
N15 N14 C22 N13 -0.4(6)
N15 N14 C22 C21 -178.8(5)
N15 C23 C24 N16 177.4(5)
N15 C23 C24 C25 -3.9(9)
N16 Zn3 N13 C22 -176.4(6)
N16 Zn3 N13 C23 -3.4(3)
N16 C24 C25 C26 1.1(8)
C1 N1 C5 C4 0.6(7)
C1 N1 C5 C6 179.4(4)
C1 C2 C3 C4 1.3(8)
C2 C3 C4 C5 -1.0(8)
C3 C4 C5 N1 0.1(8)
C3 C4 C5 C6 -178.6(5)
C4 C5 C6 N2 -3.4(8)
C4 C5 C6 N3 175.2(5)
C5 N1 C1 C2 -0.3(8)
C6 N2 C7 N4 0.3(5)
C6 N2 C7 C8 -177.9(4)
C6 N3 N4 C7 0.5(5)
C7 N2 C6 N3 0.0(5)
C7 N2 C6 C5 178.8(5)
C8 N5 C9 N7 1.2(6)
C8 N5 C9 C10 178.8(4)
C8 N6 N7 C9 0.0(5)
C9 N5 C8 N6 -1.1(5)
C9 N5 C8 C7 -179.2(5)
C9 C10 C11 C12 -178.0(5)
C10 N8 C14 C13 0.4(9)
C10 C11 C12 C13 0.1(9)
C11 C12 C13 C14 -0.5(10)
C12 C13 C14 N8 0.3(10)
C14 N8 C10 C9 177.9(5)
C14 N8 C10 C11 -0.8(8)
C15 N9 C19 C18 -1.1(7)
C15 N9 C19 C20 178.0(4)
C15 C16 C17 C18 -0.3(9)
C16 C17 C18 C19 0.5(9)
C17 C18 C19 N9 0.2(8)
C17 C18 C19 C20 -178.9(5)
C18 C19 C20 N10 172.9(5)
C18 C19 C20 N12 -6.5(8)
C19 N9 C15 C16 1.4(8)
C20 N10 N11 C21 -0.6(5)
C20 N12 C21 N11 -0.9(6)
C20 N12 C21 C22 179.7(5)
C21 N12 C20 N10 0.4(6)
C21 N12 C20 C19 179.9(5)
C22 N13 C23 N15 0.1(6)
C22 N13 C23 C24 -179.6(4)
C22 N14 N15 C23 0.4(6)
C23 N13 C22 N14 0.2(6)
C23 N13 C22 C21 178.6(5)
C23 C24 C25 C26 -177.6(5)
C24 N16 C28 C27 0.4(9)
C24 C25 C26 C27 0.1(9)
C25 C26 C27 C28 -0.9(10)
C26 C27 C28 N16 0.7(10)
C28 N16 C24 C23 177.5(5)
C28 N16 C24 C25 -1.3(8)
